data_9000309
loop_
_publ_author_name
'Fleet, M. E.'

_publ_section_title
;
 The crystal structure of parkerite (Ni3Bi2S2)
;
_journal_name_full 'American Mineralogist'
_journal_page_first 435
_journal_page_last 439
_journal_volume 58
_journal_year 1973
_chemical_formula_sum 'Bi2 Ni3 S2'
_chemical_name_mineral Parkerite
_space_group_IT_number 51
_symmetry_space_group_name_Hall '-P 2 2a'
_symmetry_space_group_name_H-M 'P m a m'
_cell_angle_alpha 90
_cell_angle_beta 90
_cell_angle_gamma 90
_cell_length_a 5.545
_cell_length_b 5.731
_cell_length_c 4.052
_cell_formula_units_Z 1
_cell_volume 128.766
_database_code_amcsd 0000318
_exptl_crystal_density_diffrn 8.488
_cod_original_formula_sum 'Ni1.5 Bi S'
_cod_database_code 9000309

loop_
_space_group_symop_operation_xyz
x,y,z
x,y,-z
-x,-y,z
1/2-x,y,z
1/2+x,-y,-z
1/2+x,-y,z
1/2-x,y,-z
-x,-y,-z

loop_
_atom_site_aniso_label
_atom_site_aniso_U_11
_atom_site_aniso_U_22
_atom_site_aniso_U_33
_atom_site_aniso_U_12
_atom_site_aniso_U_13
_atom_site_aniso_U_23
Bi 0.01000 0.01431 0.01317 0.00000 0.00000 0.00000
S 0.01520 0.09626 0.05193 0.00000 0.00000 0.00000

loop_
_atom_site_label
_atom_site_fract_x
_atom_site_fract_y
_atom_site_fract_z
_atom_site_occupancy
_atom_site_U_iso_or_equiv
Ni1 0.00000 0.00000 0.50000 1.00000 0.01165
Ni2 0.25000 0.20400 0.00000 0.50000 0.01165
Bi 0.25000 0.74230 0.00000 1.00000 ?
S 0.25000 0.25600 0.50000 1.00000 ?

loop_
_cod_related_entry_id
_cod_related_entry_database
_cod_related_entry_code
1 AMCSD 0000318
